data_4062650
_journal_name_full Organometallics
_journal_paper_doi 10.1021/om034396+
_journal_year 2004
_chemical_formula_sum 'C48 H108 K2 O12 Si10'
_chemical_formula_weight 1236.44
_space_group_IT_number 2
_symmetry_cell_setting triclinic
_symmetry_space_group_name_Hall '-P 1'
_symmetry_space_group_name_H-M 'P -1'
_cell_angle_alpha 80.16(3)
_cell_angle_beta 72.47(3)
_cell_angle_gamma 71.57(3)
_cell_formula_units_Z 2
_cell_length_a 12.577(3)
_cell_length_b 15.503(3)
_cell_length_c 20.319(4)
_cell_measurement_temperature 150(2)
_cell_volume 3571.7(12)
_diffrn_ambient_temperature 150(2)
_exptl_crystal_density_diffrn 1.150
_cod_database_code 4062650

loop_
_symmetry_equiv_pos_as_xyz
'x, y, z'
'-x, -y, -z'

loop_
_atom_site_label
_atom_site_type_symbol
_atom_site_fract_x
_atom_site_fract_y
_atom_site_fract_z
_atom_site_U_iso_or_equiv
_atom_site_adp_type
_atom_site_occupancy
_atom_site_symmetry_multiplicity
_atom_site_calc_flag
_atom_site_refinement_flags
_atom_site_disorder_assembly
_atom_site_disorder_group
K1 K 0.49859(8) 0.62553(6) 0.20956(5) 0.0514(3) Uani 1 1 d . . .
K2 K 0.94461(8) -0.09292(6) 0.29448(4) 0.0466(2) Uani 1 1 d . . .
Si1 Si 0.64784(8) 0.36949(6) 0.26376(5) 0.0299(2) Uani 1 1 d . . .
Si2 Si 0.84625(8) 0.29885(6) 0.20721(4) 0.0256(2) Uani 1 1 d . . .
Si3 Si 0.83191(8) 0.14627(6) 0.22513(5) 0.0267(2) Uani 1 1 d . . .
Si4 Si 0.63622(7) 0.21568(6) 0.28598(4) 0.0248(2) Uani 1 1 d . . .
Si5 Si 0.62366(9) 0.42151(7) 0.36919(5) 0.0381(3) Uani 1 1 d . . .
Si6 Si 0.87622(9) 0.37667(7) 0.09662(5) 0.0355(2) Uani 1 1 d . . .
Si7 Si 1.00461(9) 0.30279(7) 0.24359(5) 0.0367(3) Uani 1 1 d . . .
Si8 Si 0.85475(8) 0.09338(6) 0.12004(5) 0.0317(2) Uani 1 1 d . . .
Si9 Si 0.62327(9) 0.12952(7) 0.39328(5) 0.0370(3) Uani 1 1 d . . .
Si10 Si 0.47024(8) 0.21654(7) 0.25638(5) 0.0349(2) Uani 1 1 d . . .
O1 O 0.3300(2) 0.57674(17) 0.16379(13) 0.0487(7) Uani 1 1 d . . .
O2 O 0.5129(2) 0.62976(19) 0.06700(14) 0.0555(7) Uani 1 1 d . . .
O3 O 0.6116(3) 0.7443(2) 0.10201(18) 0.0734(9) Uani 1 1 d . . .
O4 O 0.5730(3) 0.7750(2) 0.24022(19) 0.0724(9) Uani 1 1 d . . .
O5 O 0.3695(3) 0.74399(19) 0.32699(15) 0.0624(8) Uani 1 1 d . . .
O6 O 0.2896(3) 0.60704(18) 0.30165(14) 0.0562(8) Uani 1 1 d . . .
O7 O 1.1548(2) -0.11747(17) 0.18861(13) 0.0468(7) Uani 1 1 d . . .
O8 O 1.1056(3) -0.01075(18) 0.29934(15) 0.0559(8) Uani 1 1 d . . .
O9 O 1.0370(3) -0.12447(19) 0.41640(14) 0.0585(8) Uani 1 1 d . . .
O10 O 0.8595(3) -0.19909(19) 0.42399(15) 0.0570(8) Uani 1 1 d . . .
O11 O 0.8171(2) -0.22346(18) 0.29840(15) 0.0562(7) Uani 1 1 d . . .
O12 O 1.0358(2) -0.24603(17) 0.20338(13) 0.0491(7) Uani 1 1 d . . .
C1 C 0.3882(4) 0.5366(3) 0.1000(2) 0.0557(11) Uani 1 1 d . . .
H1A H 0.3357 0.5148 0.0850 0.067 Uiso 1 1 calc R . .
H1B H 0.4540 0.4853 0.1056 0.067 Uiso 1 1 calc R . .
C2 C 0.4284(4) 0.6072(3) 0.0478(2) 0.0586(12) Uani 1 1 d . . .
H2A H 0.4605 0.5838 0.0024 0.070 Uiso 1 1 calc R . .
H2B H 0.3636 0.6609 0.0455 0.070 Uiso 1 1 calc R . .
C3 C 0.5613(4) 0.6929(3) 0.0175(2) 0.0650(13) Uani 1 1 d . . .
H3A H 0.5023 0.7506 0.0148 0.078 Uiso 1 1 calc R . .
H3B H 0.5909 0.6696 -0.0279 0.078 Uiso 1 1 calc R . .
C4 C 0.6570(4) 0.7062(4) 0.0394(3) 0.0751(14) Uani 1 1 d . . .
H4A H 0.7142 0.6480 0.0440 0.090 Uiso 1 1 calc R . .
H4B H 0.6950 0.7461 0.0049 0.090 Uiso 1 1 calc R . .
C5 C 0.6951(5) 0.7658(4) 0.1254(3) 0.0815(16) Uani 1 1 d . . .
H5A H 0.7410 0.7977 0.0881 0.098 Uiso 1 1 calc R . .
H5B H 0.7469 0.7105 0.1410 0.098 Uiso 1 1 calc R . .
C6 C 0.6298(5) 0.8256(4) 0.1843(3) 0.094(2) Uani 1 1 d . . .
H6A H 0.6834 0.8471 0.1984 0.112 Uiso 1 1 calc R . .
H6B H 0.5732 0.8782 0.1694 0.112 Uiso 1 1 calc R . .
C7 C 0.5015(5) 0.8321(3) 0.2937(3) 0.0772(16) Uani 1 1 d . . .
H7A H 0.4447 0.8817 0.2761 0.093 Uiso 1 1 calc R . .
H7B H 0.5486 0.8582 0.3100 0.093 Uiso 1 1 calc R . .
C8 C 0.4415(5) 0.7779(3) 0.3513(3) 0.0826(18) Uani 1 1 d . . .
H8A H 0.4981 0.7276 0.3684 0.099 Uiso 1 1 calc R . .
H8B H 0.3950 0.8157 0.3890 0.099 Uiso 1 1 calc R . .
C9 C 0.2997(5) 0.6982(3) 0.3799(2) 0.0762(16) Uani 1 1 d . . .
H9A H 0.2539 0.7384 0.4163 0.091 Uiso 1 1 calc R . .
H9B H 0.3489 0.6450 0.3997 0.091 Uiso 1 1 calc R . .
C10 C 0.2218(4) 0.6699(3) 0.3519(2) 0.0693(14) Uani 1 1 d . . .
H10A H 0.1711 0.6416 0.3890 0.083 Uiso 1 1 calc R . .
H10B H 0.1738 0.7228 0.3308 0.083 Uiso 1 1 calc R . .
C11 C 0.2209(4) 0.5660(3) 0.2792(2) 0.0627(12) Uani 1 1 d . . .
H11A H 0.1568 0.6128 0.2660 0.075 Uiso 1 1 calc R . .
H11B H 0.1890 0.5257 0.3166 0.075 Uiso 1 1 calc R . .
C12 C 0.2955(4) 0.5136(3) 0.2192(2) 0.0584(12) Uani 1 1 d . . .
H12A H 0.3632 0.4703 0.2310 0.070 Uiso 1 1 calc R . .
H12B H 0.2528 0.4801 0.2060 0.070 Uiso 1 1 calc R . .
C13 C 1.2377(4) -0.0791(3) 0.1957(2) 0.0573(11) Uani 1 1 d . . .
H13A H 1.2865 -0.0654 0.1505 0.069 Uiso 1 1 calc R . .
H13B H 1.2868 -0.1216 0.2228 0.069 Uiso 1 1 calc R . .
C14 C 1.1738(4) 0.0067(3) 0.2316(2) 0.0643(13) Uani 1 1 d . . .
H14A H 1.2294 0.0364 0.2343 0.077 Uiso 1 1 calc R . .
H14B H 1.1238 0.0480 0.2045 0.077 Uiso 1 1 calc R . .
C15 C 1.1680(4) -0.0412(3) 0.3498(2) 0.0577(12) Uani 1 1 d . . .
H15A H 1.2072 0.0030 0.3511 0.069 Uiso 1 1 calc R . .
H15B H 1.2261 -0.0988 0.3386 0.069 Uiso 1 1 calc R . .
C16 C 1.0853(4) -0.0525(3) 0.4177(2) 0.0600(12) Uani 1 1 d . . .
H16A H 1.1251 -0.0675 0.4541 0.072 Uiso 1 1 calc R . .
H16B H 1.0238 0.0039 0.4271 0.072 Uiso 1 1 calc R . .
C17 C 0.9594(4) -0.1415(3) 0.4800(2) 0.0694(14) Uani 1 1 d . . .
H17A H 0.8938 -0.0877 0.4904 0.083 Uiso 1 1 calc R . .
H17B H 0.9982 -0.1553 0.5168 0.083 Uiso 1 1 calc R . .
C18 C 0.9182(4) -0.2193(3) 0.4761(2) 0.0652(13) Uani 1 1 d . . .
H18A H 0.9839 -0.2732 0.4661 0.078 Uiso 1 1 calc R . .
H18B H 0.8663 -0.2322 0.5203 0.078 Uiso 1 1 calc R . .
C19 C 0.8169(4) -0.2699(3) 0.4184(2) 0.0645(13) Uani 1 1 d . . .
H19A H 0.7681 -0.2856 0.4630 0.077 Uiso 1 1 calc R . .
H19B H 0.8812 -0.3235 0.4046 0.077 Uiso 1 1 calc R . .
C20 C 0.7495(4) -0.2417(3) 0.3672(2) 0.0627(12) Uani 1 1 d . . .
H20A H 0.7150 -0.2894 0.3669 0.075 Uiso 1 1 calc R . .
H20B H 0.6868 -0.1873 0.3809 0.075 Uiso 1 1 calc R . .
C21 C 0.8776(4) -0.3048(3) 0.2640(2) 0.0601(12) Uani 1 1 d . . .
H21A H 0.8224 -0.3333 0.2590 0.072 Uiso 1 1 calc R . .
H21B H 0.9264 -0.3474 0.2912 0.072 Uiso 1 1 calc R . .
C22 C 0.9511(4) -0.2817(3) 0.1941(2) 0.0569(11) Uani 1 1 d . . .
H22A H 0.9887 -0.3360 0.1690 0.068 Uiso 1 1 calc R . .
H22B H 0.9030 -0.2370 0.1675 0.068 Uiso 1 1 calc R . .
C23 C 1.1119(4) -0.2260(3) 0.1393(2) 0.0512(10) Uani 1 1 d . . .
H23A H 1.0691 -0.1774 0.1122 0.061 Uiso 1 1 calc R . .
H23B H 1.1456 -0.2796 0.1133 0.061 Uiso 1 1 calc R . .
C24 C 1.2058(4) -0.1975(3) 0.1526(2) 0.0513(10) Uani 1 1 d . . .
H24A H 1.2482 -0.2459 0.1800 0.062 Uiso 1 1 calc R . .
H24B H 1.2599 -0.1856 0.1091 0.062 Uiso 1 1 calc R . .
C25 C 0.6507(4) 0.5381(3) 0.3549(2) 0.0603(12) Uani 1 1 d . . .
H25A H 0.6308 0.5625 0.3988 0.090 Uiso 1 1 calc R . .
H25B H 0.6038 0.5784 0.3265 0.090 Uiso 1 1 calc R . .
H25C H 0.7313 0.5322 0.3323 0.090 Uiso 1 1 calc R . .
C26 C 0.4658(4) 0.4400(3) 0.4182(2) 0.0588(12) Uani 1 1 d . . .
H26A H 0.4484 0.3824 0.4295 0.088 Uiso 1 1 calc R . .
H26B H 0.4177 0.4793 0.3900 0.088 Uiso 1 1 calc R . .
H26C H 0.4510 0.4677 0.4601 0.088 Uiso 1 1 calc R . .
C27 C 0.7074(4) 0.3587(3) 0.4341(2) 0.0600(12) Uani 1 1 d . . .
H27A H 0.6899 0.3966 0.4709 0.090 Uiso 1 1 calc R . .
H27B H 0.7891 0.3439 0.4118 0.090 Uiso 1 1 calc R . .
H27C H 0.6858 0.3036 0.4528 0.090 Uiso 1 1 calc R . .
C28 C 0.7431(4) 0.4117(3) 0.0639(2) 0.0519(10) Uani 1 1 d . . .
H28A H 0.6813 0.4531 0.0940 0.078 Uiso 1 1 calc R . .
H28B H 0.7198 0.3586 0.0630 0.078 Uiso 1 1 calc R . .
H28C H 0.7598 0.4412 0.0180 0.078 Uiso 1 1 calc R . .
C29 C 0.9072(4) 0.4873(3) 0.0995(2) 0.0586(12) Uani 1 1 d . . .
H29A H 0.9032 0.5243 0.0568 0.088 Uiso 1 1 calc R . .
H29B H 0.9835 0.4745 0.1058 0.088 Uiso 1 1 calc R . .
H29C H 0.8507 0.5194 0.1374 0.088 Uiso 1 1 calc R . .
C30 C 0.9978(4) 0.3130(3) 0.0260(2) 0.0526(11) Uani 1 1 d . . .
H30A H 0.9819 0.2584 0.0205 0.079 Uiso 1 1 calc R . .
H30B H 1.0698 0.2973 0.0384 0.079 Uiso 1 1 calc R . .
H30C H 1.0032 0.3511 -0.0168 0.079 Uiso 1 1 calc R . .
C31 C 0.9989(4) 0.4194(3) 0.2643(2) 0.0625(13) Uani 1 1 d . . .
H31A H 0.9351 0.4381 0.3040 0.094 Uiso 1 1 calc R . .
H31B H 0.9885 0.4628 0.2254 0.094 Uiso 1 1 calc R . .
H31C H 1.0703 0.4161 0.2740 0.094 Uiso 1 1 calc R . .
C32 C 1.0223(4) 0.2237(3) 0.3232(2) 0.0504(10) Uani 1 1 d . . .
H32A H 1.0183 0.1649 0.3170 0.076 Uiso 1 1 calc R . .
H32B H 0.9614 0.2481 0.3626 0.076 Uiso 1 1 calc R . .
H32C H 1.0963 0.2178 0.3306 0.076 Uiso 1 1 calc R . .
C33 C 1.1441(3) 0.2644(3) 0.1740(2) 0.0618(12) Uani 1 1 d . . .
H33A H 1.2090 0.2502 0.1934 0.093 Uiso 1 1 calc R . .
H33B H 1.1498 0.3123 0.1375 0.093 Uiso 1 1 calc R . .
H33C H 1.1445 0.2111 0.1558 0.093 Uiso 1 1 calc R . .
C34 C 0.7826(3) 0.1592(3) 0.04998(19) 0.0466(10) Uani 1 1 d . . .
H34A H 0.8105 0.2117 0.0318 0.070 Uiso 1 1 calc R . .
H34B H 0.7000 0.1785 0.0692 0.070 Uiso 1 1 calc R . .
H34C H 0.8009 0.1208 0.0134 0.070 Uiso 1 1 calc R . .
C35 C 1.0157(3) 0.0605(3) 0.07552(19) 0.0448(9) Uani 1 1 d . . .
H35A H 1.0556 0.0112 0.1027 0.067 Uiso 1 1 calc R . .
H35B H 1.0451 0.1120 0.0708 0.067 Uiso 1 1 calc R . .
H35C H 1.0282 0.0417 0.0305 0.067 Uiso 1 1 calc R . .
C36 C 0.8090(4) -0.0161(3) 0.1384(2) 0.0497(10) Uani 1 1 d . . .
H36A H 0.8231 -0.0413 0.0955 0.074 Uiso 1 1 calc R . .
H36B H 0.7278 -0.0030 0.1619 0.074 Uiso 1 1 calc R . .
H36C H 0.8531 -0.0593 0.1671 0.074 Uiso 1 1 calc R . .
C37 C 0.7569(4) 0.1053(3) 0.4250(2) 0.0582(12) Uani 1 1 d . . .
H37A H 0.7616 0.1609 0.4372 0.087 Uiso 1 1 calc R . .
H37B H 0.8247 0.0806 0.3891 0.087 Uiso 1 1 calc R . .
H37C H 0.7523 0.0621 0.4650 0.087 Uiso 1 1 calc R . .
C38 C 0.6178(4) 0.0130(3) 0.3817(2) 0.0652(13) Uani 1 1 d . . .
H38A H 0.6506 -0.0311 0.4147 0.098 Uiso 1 1 calc R . .
H38B H 0.6614 -0.0031 0.3356 0.098 Uiso 1 1 calc R . .
H38C H 0.5385 0.0138 0.3887 0.098 Uiso 1 1 calc R . .
C39 C 0.4971(4) 0.1739(3) 0.4684(2) 0.0716(14) Uani 1 1 d . . .
H39A H 0.4262 0.1745 0.4594 0.107 Uiso 1 1 calc R . .
H39B H 0.4942 0.2348 0.4745 0.107 Uiso 1 1 calc R . .
H39C H 0.5066 0.1352 0.5097 0.107 Uiso 1 1 calc R . .
C40 C 0.4440(4) 0.1038(3) 0.2558(3) 0.0747(15) Uani 1 1 d . . .
H40A H 0.3795 0.1133 0.2369 0.112 Uiso 1 1 calc R . .
H40B H 0.4271 0.0759 0.3023 0.112 Uiso 1 1 calc R . .
H40C H 0.5122 0.0645 0.2279 0.112 Uiso 1 1 calc R . .
C41 C 0.4700(3) 0.2754(3) 0.16755(19) 0.0480(10) Uani 1 1 d . . .
H41A H 0.5160 0.2331 0.1333 0.072 Uiso 1 1 calc R . .
H41B H 0.5022 0.3258 0.1606 0.072 Uiso 1 1 calc R . .
H41C H 0.3917 0.2975 0.1633 0.072 Uiso 1 1 calc R . .
C42 C 0.3377(3) 0.2833(3) 0.3192(2) 0.0581(12) Uani 1 1 d . . .
H42A H 0.3495 0.3395 0.3250 0.087 Uiso 1 1 calc R . .
H42B H 0.3250 0.2481 0.3630 0.087 Uiso 1 1 calc R . .
H42C H 0.2711 0.2964 0.3014 0.087 Uiso 1 1 calc R . .
C43 C 0.4590(8) -0.0347(5) -0.0399(4) 0.093(2) Uani 1 1 d . . .
H43 H 0.4299 -0.0589 -0.0672 0.112 Uiso 1 1 calc R . .
C45 C 0.3845(6) 0.0199(5) 0.0099(4) 0.099(2) Uani 1 1 d . . .
H45 H 0.3047 0.0336 0.0162 0.119 Uiso 1 1 calc R . .
C44 C 0.4258(8) 0.0541(4) 0.0502(3) 0.0962(19) Uani 1 1 d . . .
H44 H 0.3751 0.0908 0.0848 0.115 Uiso 1 1 calc R . .
C48 C 0.0468(12) 0.4516(4) 0.4459(3) 0.100(2) Uani 1 1 d . . .
H48 H 0.0798 0.4176 0.4075 0.120 Uiso 1 1 calc R . .
C46 C 0.1135(5) 0.4743(6) 0.4734(5) 0.102(2) Uani 1 1 d . . .
H46 H 0.1937 0.4563 0.4551 0.122 Uiso 1 1 calc R . .
C47 C 0.0659(11) 0.5245(6) 0.5290(5) 0.106(3) Uani 1 1 d . . .
H47 H 0.1129 0.5417 0.5489 0.127 Uiso 1 1 calc R . .

loop_
_atom_site_aniso_label
_atom_site_aniso_U_11
_atom_site_aniso_U_22
_atom_site_aniso_U_33
_atom_site_aniso_U_23
_atom_site_aniso_U_13
_atom_site_aniso_U_12
K1 0.0548(6) 0.0636(6) 0.0436(5) -0.0048(4) -0.0169(4) -0.0236(5)
K2 0.0542(6) 0.0438(5) 0.0461(5) -0.0027(4) -0.0164(4) -0.0174(4)
Si1 0.0278(5) 0.0284(5) 0.0320(5) -0.0052(4) -0.0038(4) -0.0083(4)
Si2 0.0226(5) 0.0288(5) 0.0273(5) -0.0008(4) -0.0056(4) -0.0115(4)
Si3 0.0257(5) 0.0265(5) 0.0272(5) -0.0049(4) -0.0045(4) -0.0074(4)
Si4 0.0228(5) 0.0278(5) 0.0246(5) -0.0020(4) -0.0044(4) -0.0101(4)
Si5 0.0466(6) 0.0315(5) 0.0346(6) -0.0094(4) -0.0042(5) -0.0116(5)
Si6 0.0361(6) 0.0359(5) 0.0333(6) 0.0058(4) -0.0072(5) -0.0150(5)
Si7 0.0303(5) 0.0429(6) 0.0444(6) -0.0014(5) -0.0147(5) -0.0172(5)
Si8 0.0341(5) 0.0320(5) 0.0296(5) -0.0071(4) -0.0050(4) -0.0107(4)
Si9 0.0414(6) 0.0344(5) 0.0310(5) 0.0033(4) -0.0067(5) -0.0106(5)
Si10 0.0276(5) 0.0393(6) 0.0429(6) -0.0032(4) -0.0119(5) -0.0143(4)
O1 0.0519(17) 0.0457(16) 0.0458(16) -0.0031(13) -0.0076(14) -0.0156(13)
O2 0.0541(18) 0.0608(18) 0.0476(17) 0.0080(14) -0.0167(15) -0.0139(15)
O3 0.059(2) 0.084(2) 0.081(2) 0.0125(19) -0.0235(19) -0.0300(18)
O4 0.071(2) 0.0538(19) 0.108(3) -0.0091(19) -0.046(2) -0.0147(17)
O5 0.082(2) 0.0506(17) 0.0528(19) -0.0087(15) -0.0308(18) -0.0019(16)
O6 0.0623(19) 0.0435(16) 0.0433(16) -0.0009(13) 0.0001(14) -0.0032(14)
O7 0.0459(16) 0.0426(15) 0.0546(17) -0.0016(13) -0.0153(14) -0.0157(13)
O8 0.0624(19) 0.0511(17) 0.0615(19) -0.0038(14) -0.0291(16) -0.0143(15)
O9 0.072(2) 0.0552(18) 0.0448(17) -0.0062(14) -0.0206(16) -0.0079(16)
O10 0.064(2) 0.0487(17) 0.0550(18) 0.0061(14) -0.0166(16) -0.0166(15)
O11 0.0546(18) 0.0452(16) 0.068(2) -0.0061(14) -0.0098(16) -0.0188(14)
O12 0.0523(17) 0.0509(16) 0.0481(17) -0.0046(13) -0.0155(14) -0.0177(14)
C1 0.075(3) 0.050(2) 0.047(3) -0.010(2) -0.024(2) -0.015(2)
C2 0.064(3) 0.064(3) 0.047(3) -0.015(2) -0.020(2) -0.006(2)
C3 0.064(3) 0.071(3) 0.044(3) 0.015(2) -0.010(2) -0.012(3)
C4 0.063(3) 0.078(3) 0.074(4) 0.014(3) -0.011(3) -0.023(3)
C5 0.060(3) 0.077(4) 0.121(5) 0.003(3) -0.028(3) -0.039(3)
C6 0.076(4) 0.059(3) 0.165(6) 0.019(4) -0.051(4) -0.042(3)
C7 0.082(4) 0.055(3) 0.114(5) -0.026(3) -0.052(4) -0.010(3)
C8 0.096(4) 0.067(3) 0.091(4) -0.038(3) -0.066(4) 0.023(3)
C9 0.112(4) 0.050(3) 0.046(3) -0.012(2) -0.021(3) 0.011(3)
C10 0.083(4) 0.047(3) 0.048(3) -0.004(2) 0.011(3) -0.004(2)
C11 0.059(3) 0.056(3) 0.064(3) 0.006(2) -0.003(2) -0.022(2)
C12 0.065(3) 0.045(2) 0.064(3) -0.001(2) -0.009(2) -0.024(2)
C13 0.052(3) 0.060(3) 0.058(3) 0.003(2) -0.011(2) -0.022(2)
C14 0.079(3) 0.062(3) 0.066(3) 0.006(2) -0.024(3) -0.042(3)
C15 0.052(3) 0.059(3) 0.072(3) -0.006(2) -0.035(3) -0.010(2)
C16 0.067(3) 0.058(3) 0.063(3) -0.025(2) -0.033(3) -0.004(2)
C17 0.079(4) 0.074(3) 0.042(3) -0.007(2) -0.017(3) -0.002(3)
C18 0.071(3) 0.063(3) 0.045(3) 0.001(2) -0.010(2) -0.004(3)
C19 0.066(3) 0.051(3) 0.063(3) 0.006(2) -0.005(3) -0.015(2)
C20 0.055(3) 0.054(3) 0.074(3) -0.003(2) -0.002(3) -0.025(2)
C21 0.058(3) 0.041(2) 0.083(3) -0.009(2) -0.015(3) -0.018(2)
C22 0.060(3) 0.053(3) 0.068(3) -0.016(2) -0.016(2) -0.025(2)
C23 0.049(3) 0.049(2) 0.049(3) -0.009(2) -0.007(2) -0.008(2)
C24 0.046(2) 0.051(2) 0.049(2) -0.008(2) -0.007(2) -0.007(2)
C25 0.083(3) 0.039(2) 0.064(3) -0.013(2) -0.014(3) -0.025(2)
C26 0.055(3) 0.056(3) 0.055(3) -0.019(2) 0.002(2) -0.011(2)
C27 0.084(3) 0.051(3) 0.046(3) -0.010(2) -0.023(2) -0.013(2)
C28 0.055(3) 0.052(2) 0.049(2) 0.0036(19) -0.023(2) -0.009(2)
C29 0.081(3) 0.045(2) 0.059(3) 0.013(2) -0.022(3) -0.036(2)
C30 0.052(3) 0.059(3) 0.041(2) 0.001(2) 0.001(2) -0.023(2)
C31 0.078(3) 0.060(3) 0.074(3) -0.001(2) -0.036(3) -0.039(3)
C32 0.050(3) 0.054(2) 0.054(3) 0.004(2) -0.027(2) -0.016(2)
C33 0.027(2) 0.094(4) 0.064(3) -0.006(3) -0.009(2) -0.020(2)
C34 0.049(2) 0.054(2) 0.037(2) -0.0060(18) -0.0161(19) -0.009(2)
C35 0.040(2) 0.049(2) 0.039(2) -0.0144(18) -0.0031(18) -0.0035(18)
C36 0.069(3) 0.045(2) 0.045(2) -0.0067(18) -0.015(2) -0.029(2)
C37 0.070(3) 0.054(3) 0.057(3) 0.004(2) -0.035(2) -0.015(2)
C38 0.097(4) 0.042(2) 0.072(3) 0.019(2) -0.039(3) -0.037(3)
C39 0.067(3) 0.079(3) 0.040(3) 0.012(2) 0.009(2) -0.011(3)
C40 0.081(4) 0.057(3) 0.115(4) 0.003(3) -0.054(3) -0.039(3)
C41 0.038(2) 0.062(3) 0.048(2) -0.006(2) -0.0195(19) -0.011(2)
C42 0.028(2) 0.079(3) 0.059(3) -0.005(2) -0.009(2) -0.007(2)
C43 0.128(6) 0.086(4) 0.090(5) 0.025(4) -0.047(5) -0.062(4)
C45 0.074(4) 0.110(5) 0.119(6) 0.049(5) -0.045(5) -0.044(4)
C44 0.111(6) 0.077(4) 0.083(4) 0.016(3) -0.012(4) -0.028(4)
C48 0.170(8) 0.067(4) 0.051(4) 0.001(3) -0.012(5) -0.036(5)
C46 0.066(4) 0.095(5) 0.107(6) 0.055(4) -0.011(4) -0.013(4)
C47 0.160(8) 0.108(6) 0.097(6) 0.054(5) -0.081(6) -0.092(6)

loop_
_geom_bond_atom_site_label_1
_geom_bond_atom_site_label_2
_geom_bond_distance
_geom_bond_site_symmetry_2
_geom_bond_publ_flag
K1 O6 2.797(3) . ?
K1 O2 2.838(3) . ?
K1 O1 2.894(3) . ?
K1 O3 2.932(3) . ?
K1 O4 2.975(3) . ?
K1 O5 2.997(3) . ?
K1 Si1 3.9413(18) . ?
K2 O8 2.743(3) . ?
K2 O7 2.824(3) . ?
K2 O11 2.931(3) . ?
K2 O9 2.947(3) . ?
K2 O10 2.952(3) . ?
K2 O12 2.980(3) . ?
K2 Si3 3.7203(17) . ?
Si1 Si5 2.3183(14) . ?
Si1 Si2 2.3920(16) . ?
Si1 Si4 2.3925(13) . ?
Si2 Si7 2.3444(13) . ?
Si2 Si6 2.3448(15) . ?
Si2 Si3 2.3867(13) . ?
Si3 Si8 2.3225(14) . ?
Si3 Si4 2.3858(16) . ?
Si4 Si10 2.3357(13) . ?
Si4 Si9 2.3435(15) . ?
Si5 C27 1.883(4) . ?
Si5 C26 1.888(4) . ?
Si5 C25 1.902(4) . ?
Si6 C28 1.875(4) . ?
Si6 C29 1.889(4) . ?
Si6 C30 1.892(4) . ?
Si7 C32 1.880(4) . ?
Si7 C33 1.888(4) . ?
Si7 C31 1.900(4) . ?
Si8 C35 1.892(4) . ?
Si8 C34 1.894(4) . ?
Si8 C36 1.903(4) . ?
Si9 C39 1.879(4) . ?
Si9 C37 1.885(4) . ?
Si9 C38 1.887(4) . ?
Si10 C41 1.879(4) . ?
Si10 C40 1.881(4) . ?
Si10 C42 1.886(4) . ?
O1 C12 1.418(5) . ?
O1 C1 1.420(5) . ?
O2 C2 1.391(5) . ?
O2 C3 1.419(5) . ?
O3 C4 1.378(6) . ?
O3 C5 1.419(5) . ?
O4 C6 1.406(6) . ?
O4 C7 1.417(6) . ?
O5 C9 1.411(6) . ?
O5 C8 1.414(5) . ?
O6 C10 1.417(5) . ?
O6 C11 1.430(5) . ?
O7 C13 1.406(5) . ?
O7 C24 1.418(4) . ?
O8 C15 1.405(5) . ?
O8 C14 1.418(5) . ?
O9 C17 1.406(5) . ?
O9 C16 1.436(5) . ?
O10 C19 1.399(5) . ?
O10 C18 1.405(5) . ?
O11 C21 1.425(5) . ?
O11 C20 1.435(5) . ?
O12 C23 1.416(5) . ?
O12 C22 1.417(4) . ?
C1 C2 1.486(6) . ?
C3 C4 1.483(6) . ?
C5 C6 1.507(8) . ?
C7 C8 1.476(7) . ?
C9 C10 1.473(7) . ?
C11 C12 1.481(6) . ?
C13 C14 1.500(6) . ?
C15 C16 1.478(6) . ?
C17 C18 1.478(6) . ?
C19 C20 1.461(6) . ?
C21 C22 1.498(6) . ?
C23 C24 1.492(5) . ?
C43 C44 1.340(9) 2_655 ?
C43 C45 1.357(9) . ?
C45 C44 1.340(8) . ?
C44 C43 1.340(9) 2_655 ?
C48 C46 1.295(9) . ?
C48 C47 1.305(10) 2_566 ?
C46 C47 1.355(10) . ?
C47 C48 1.305(10) 2_566 ?
